data_8103958
loop_
_publ_author_name
'Hesse, K.F.'
'Liebau, F.'
'Eulert, H.H.'

_publ_section_title
;
 Wickenburgite, a double-layer silicate Pb3 Al[6](Ca[6] Al[4] Si10[4] O27
 (H2 O)3) * (H2 O): crystal chemistry and thermal behaviour
;
_journal_name_full 'Zeitschrift fuer Kristallographie (149,1979-)'
_journal_page_first 542
_journal_page_last 552
_journal_volume 218
_journal_year 2003
_chemical_formula_sum 'Al2 Ca H8 O31 Pb3 Si10'
_chemical_name_systematic 'Pb3 Al (Ca Al Si10 O27 (H2 O)3) (H2 O)'
_space_group_IT_number 159
_symmetry_space_group_name_Hall 'P 3 -2c'
_symmetry_space_group_name_H-M 'P 3 1 c'
_cell_angle_alpha 90
_cell_angle_beta 90
_cell_angle_gamma 120
_cell_formula_units_Z 2
_cell_length_a 8.555
_cell_length_b 8.555
_cell_length_c 20.19
_cell_volume 1279.696
_citation_journal_id_ASTM ZEKRDZ
_cod_data_source_file Hesse_ZEKRDZ_2003_982.cif
_cod_data_source_block H8Al2Ca1O31Pb3Si10
_cod_original_cell_volume 1279.697
_cod_original_formula_sum 'H8 Al2 Ca1 O31 Pb3 Si10'
_cod_database_code 8103958

loop_
_symmetry_equiv_pos_as_xyz
x,y,z
-y,x-y,z
-x+y,-x,z
y,x,z+1/2
-x,-x+y,z+1/2
x-y,-y,z+1/2

loop_
_atom_site_label
_atom_site_type_symbol
_atom_site_fract_x
_atom_site_fract_y
_atom_site_fract_z
_atom_site_occupancy
_atom_site_U_iso_or_equiv
Si1 Si+4 0.6667 0.3333 0.1283 1 0.0
O11 O-2 0.447 0.2098 0.4348 1 0.0
O7 O-2 0.13 0.5707 0.0421 1 0.0
Si4 Si+4 0.3333 0.6667 0.1972 1 0.0
Si5 Si+4 0.3842 0.0593 0.3751 1 0.0
O3 O-2 0 0 0.4556 1 0.0
Pb1 Pb+2 0.29245 0.25925 0 1 0.0
Ca1 Ca+2 0 0 0.1469 1 0.0
O12 O-2 0.5062 0.6369 0.3975 1 0.0
O1 O-2 0.3333 0.6667 0.2748 1 0.0
Al2 Al+3 0.3333 0.6667 0.363 1 0.0
O5 O-2 0.4855 0.1605 0.1027 1 0.0
O8 O-2 0.1913 0.0315 0.3465 1 0.0
O2 O-2 0.6667 0.3333 0.21 1 0.0
O10 O-2 0.2317 0.1952 0.2199 1 0.0
O4 O-2 0.1505 0.4917 0.1702 1 0.0
Al1 Al+3 0.6667 0.3333 0.4857 1 0.0
Si2 Si+4 0 0 0.3753 1 0.0
O13 O-2 0.27 0.64 0.51 0.333 0.0
O9 O-2 0.0807 0.2417 0.0773 1 0.0
O6 O-2 0.5194 0.1349 0.3129 1 0.0
Si3 Si+4 0.6667 0.3333 0.2867 1 0.0
Si6 Si+4 0.0598 0.4136 0.0961 1 0.0
